data_1101164
loop_
_publ_author_name
'Kabbour, Houria'
'Cario, Laurent'

_publ_section_title
;
Ae~2~Sb~2~X~4~F~2~ (Ae = Sr, Ba): New Members of the Homologous Series 
Ae~2~M~1+n~X~3+n~F~2~ Designed from Rock Salt and Fluorite 2D Building Blocks
;
_journal_name_full 'Inorganic Chemistry'
_journal_page_first 2713
_journal_page_last 2717
_journal_paper_doi 10.1021/ic051969x
_journal_volume 45
_journal_year 2006
_space_group_IT_number 129
_symmetry_cell_setting tetragonal
_symmetry_space_group_name_Hall '-P 4a 2a'
_symmetry_space_group_name_H-M 'P 4/n m m :2'
_cell_angle_alpha 90.00000
_cell_angle_beta 90.00000
_cell_angle_gamma 90.00000
_cell_formula_units_Z ?
_cell_length_a 4.19264(10)
_cell_length_b 4.19264(10)
_cell_length_c 14.2145(4)
_cell_volume 249.866(11)
_pd_proc_ls_prof_R_factor 2.7761
_pd_proc_ls_prof_wR_factor 3.8695
_refine_ls_R_I_factor 4.7920
_cod_depositor_comments
;
The following automatic conversions were performed:
'_symmetry_cell_setting' value 'Tetragonal' changed to 'tetragonal'
according to '/home/saulius/struct/CIF-dictionaries/cif_core.dic'
dictionary named 'cif_core.dic' version 2.4.1 from 2010-06-29.

Automatic conversion script
Id: cif_fix_enum 1527 2010-12-29 10:47:43Z saulius 
;
_cod_original_sg_symbol_H-M 'P 4/n m m'
_cod_database_code 1101164
_pd_proc_ls_prof_cr_factor 13.7637
_pd_proc_ls_prof_cwr_factor 11.8787

loop_
_symmetry_equiv_pos_as_xyz
x,y,z
-y+1/2,x,z
-x+1/2,-y+1/2,z
y,-x+1/2,z
-x+1/2,y,z
y,x,z
x,-y+1/2,z
-y+1/2,-x+1/2,z
-x,-y,-z
y+1/2,-x,-z
x+1/2,y+1/2,-z
-y,x+1/2,-z
x+1/2,-y,-z
-y,-x,-z
-x,y+1/2,-z
y+1/2,x+1/2,-z

loop_
_atom_site_label
_atom_site_fract_x
_atom_site_fract_y
_atom_site_fract_z
_atom_site_U_iso_or_equiv
_atom_site_occupancy
_atom_site_adp_type
_atom_site_type_symbol
Sr 0.25000 0.25000 0.59682(13) 0.0134(8) 1.00000 Uiso Sr
Sb 0.25000 0.25000 0.13613(11) 0.0194(6) 1.00000 Uiso Sb
Se1 0.25000 0.25000 0.31333(13) 0.0083(8) 1.00000 Uiso Se
Se2 0.25000 0.25000 0.88140(18) 0.0448(12) 1.00000 Uiso Se
F 0.75000 0.25000 0.50000 0.039(4) 1.00000 Uiso F
